data_2204227
loop_
_publ_author_name
'Erdem, Talip Kaya'
'Atalay, \,Sehriman'
'Akdemir, Nesuhi'
'A\(gar, Erbil'
'\"Ozil ,Musa'

_publ_section_title
;
 4-(3-Methoxyphenylsulfanyl)phthalonitrile
;
_journal_issue 9
_journal_name_full 'Acta Crystallographica Section E'
_journal_page_first o1481
_journal_page_last o1482
_journal_paper_doi 10.1107/S1600536804018495
_journal_volume 60
_journal_year 2004
_chemical_formula_iupac 'C15 H10 N2 O S'
_chemical_formula_moiety 'C15 H10 N2 O S'
_chemical_formula_sum 'C15 H10 N2 O S'
_chemical_formula_weight 266.31
_chemical_name_systematic
;
4-(3-Methoxyphenylsulfanyl)phthalonitrile
;
_space_group_IT_number 2
_symmetry_cell_setting triclinic
_symmetry_space_group_name_Hall '-P 1'
_symmetry_space_group_name_H-M 'P -1'
_atom_sites_solution_hydrogens geom
_atom_sites_solution_primary direct
_atom_sites_solution_secondary difmap
_cell_angle_alpha 101.059(10)
_cell_angle_beta 96.146(9)
_cell_angle_gamma 113.501(9)
_cell_formula_units_Z 2
_cell_length_a 7.5982(9)
_cell_length_b 8.5208(11)
_cell_length_c 11.6213(14)
_cell_measurement_reflns_used 13254
_cell_measurement_temperature 293(2)
_cell_measurement_theta_max 29.01
_cell_measurement_theta_min 2.70
_cell_volume 662.94(16)
_computing_cell_refinement X-AREA
_computing_data_collection 'X-AREA (Stoe & Cie, 2002)'
_computing_data_reduction 'X-RED (Stoe & Cie, 2002)'
_computing_molecular_graphics 'ORTEPIII (Burnett & Johnson, 1996)'
_computing_publication_material 'WinGX (Farrugia, 1997) and PARST (Nardelli, 1995)'
_computing_structure_refinement 'SHELXL97 (Sheldrick, 1997)'
_computing_structure_solution 'SHELXS97 (Sheldrick, 1997)'
_diffrn_ambient_temperature 293(2)
_diffrn_detector_area_resol_mean 6.67
_diffrn_measured_fraction_theta_full 0.993
_diffrn_measured_fraction_theta_max 0.993
_diffrn_measurement_device_type 'Stoe IPDS-2'
_diffrn_measurement_method \w
_diffrn_radiation_monochromator graphite
_diffrn_radiation_source 'fine-focus sealed tube'
_diffrn_radiation_type MoK\a
_diffrn_radiation_wavelength 0.71073
_diffrn_reflns_av_R_equivalents 0.0563
_diffrn_reflns_av_sigmaI/netI 0.0464
_diffrn_reflns_limit_h_max 9
_diffrn_reflns_limit_h_min -9
_diffrn_reflns_limit_k_max 10
_diffrn_reflns_limit_k_min -10
_diffrn_reflns_limit_l_max 14
_diffrn_reflns_limit_l_min -14
_diffrn_reflns_number 8721
_diffrn_reflns_theta_full 26.00
_diffrn_reflns_theta_max 26.00
_diffrn_reflns_theta_min 2.70
_diffrn_standards_number 0
_exptl_absorpt_coefficient_mu 0.236
_exptl_absorpt_correction_T_max 0.9775
_exptl_absorpt_correction_T_min 0.8976
_exptl_absorpt_correction_type integration
_exptl_absorpt_process_details '(X-SHAPE; Stoe & Cie, 2002)'
_exptl_crystal_colour 'pale yellow'
_exptl_crystal_density_diffrn 1.334
_exptl_crystal_density_method 'not measured'
_exptl_crystal_description plate
_exptl_crystal_F_000 276
_exptl_crystal_size_max 0.610
_exptl_crystal_size_mid 0.340
_exptl_crystal_size_min 0.080
_refine_diff_density_max 0.392
_refine_diff_density_min -0.276
_refine_ls_extinction_method none
_refine_ls_goodness_of_fit_ref 0.997
_refine_ls_hydrogen_treatment constr
_refine_ls_matrix_type full
_refine_ls_number_parameters 172
_refine_ls_number_reflns 2591
_refine_ls_number_restraints 0
_refine_ls_restrained_S_all 0.997
_refine_ls_R_factor_all 0.0869
_refine_ls_R_factor_gt 0.0572
_refine_ls_shift/su_max 0.000
_refine_ls_shift/su_mean 0.000
_refine_ls_structure_factor_coef Fsqd
_refine_ls_weighting_details 'calc w = 1/[\s^2^(Fo^2^)+(0.099P)^2^] where P = (Fo^2^+2Fc^2^)/3'
_refine_ls_weighting_scheme calc
_refine_ls_wR_factor_gt 0.1444
_refine_ls_wR_factor_ref 0.1593
_reflns_number_gt 1714
_reflns_number_total 2591
_reflns_threshold_expression I>2\s(I)
_cod_data_source_file su6129.cif
_cod_data_source_block I
_cod_depositor_comments
;
The following automatic conversions were performed:
'_geom_bond_publ_flag' value 'Y' changed to 'y' according to
'/home/saulius/struct/CIF-dictionaries/cif_core.dic' dictionary named
'cif_core.dic' version 2.4.1 from 2010-06-29 (6
times).

'_geom_angle_publ_flag' value 'Y' changed to 'y' according to
'/home/saulius/struct/CIF-dictionaries/cif_core.dic' dictionary named
'cif_core.dic' version 2.4.1 from 2010-06-29 (2
times).

'_geom_torsion_publ_flag' value 'Y' changed to 'y' according to
'/home/saulius/struct/CIF-dictionaries/cif_core.dic' dictionary named
'cif_core.dic' version 2.4.1 from 2010-06-29 (2 times).

Automatic conversion script
Id: cif_fix_enum 1527 2010-12-29 10:47:43Z saulius 

The following automatic conversions were performed:

'_geom_bond_publ_flag' value 'Y' changed to 'y' according to
/home/saulius/struct/CIF-dictionaries/cif_core.dic dictionary named
'cif_core.dic' version 2.4.1 from 2010-06-29 (6
times).

'_geom_angle_publ_flag' value 'Y' changed to 'y' according
to /home/saulius/struct/CIF-dictionaries/cif_core.dic dictionary
named 'cif_core.dic' version 2.4.1 from 2010-06-29 (2
times).

'_geom_torsion_publ_flag' value 'Y' changed to 'y' according
to /home/saulius/struct/CIF-dictionaries/cif_core.dic dictionary
named 'cif_core.dic' version 2.4.1 from 2010-06-29 (2 times).

Automatic conversion script
Id: cif_fix_values 1715 2011-07-08 13:25:40Z adriana 
;
_cod_original_cell_volume 662.94(14)
_cod_database_code 2204227
_cod_database_fobs_code 2204227

loop_
_symmetry_equiv_pos_as_xyz
'x, y, z'
'-x, -y, -z'

loop_
_atom_site_label
_atom_site_fract_x
_atom_site_fract_y
_atom_site_fract_z
_atom_site_U_iso_or_equiv
_atom_site_adp_type
_atom_site_calc_flag
_atom_site_refinement_flags
_atom_site_occupancy
_atom_site_type_symbol
C15 0.2353(5) -0.2620(4) 0.5611(3) 0.0657(8) Uani d . 1 C
H15A 0.2588 -0.3180 0.6215 0.099 Uiso calc R 1 H
H15B 0.3107 -0.2730 0.5013 0.099 Uiso calc R 1 H
H15C 0.0985 -0.3182 0.5245 0.099 Uiso calc R 1 H
O1 0.2920(3) -0.0792(2) 0.61444(16) 0.0604(5) Uani d . 1 O
N1 -0.0509(6) -0.5208(4) -0.2571(3) 0.0976(11) Uani d . 1 N
C10 0.1757(4) -0.0430(3) 0.4232(2) 0.0502(6) Uani d . 1 C
H10 0.1256 -0.1633 0.3864 0.060 Uiso calc R 1 H
C11 0.2693(4) 0.0225(3) 0.5425(2) 0.0492(6) Uani d . 1 C
S1 0.01873(12) -0.00856(12) 0.21001(7) 0.0686(3) Uani d . 1 S
C1 0.0326(5) -0.4249(4) -0.1668(3) 0.0706(9) Uani d . 1 C
C9 0.1579(4) 0.0739(4) 0.3594(2) 0.0526(6) Uani d . 1 C
C7 0.0466(4) -0.2233(4) 0.0164(2) 0.0591(7) Uani d . 1 C
H7 -0.0830 -0.2470 -0.0117 0.071 Uiso calc R 1 H
C12 0.3396(4) 0.2019(3) 0.5965(2) 0.0575(7) Uani d . 1 C
H12 0.4004 0.2460 0.6770 0.069 Uiso calc R 1 H
C14 0.2317(4) 0.2532(4) 0.4128(3) 0.0602(7) Uani d . 1 C
H14 0.2217 0.3309 0.3690 0.072 Uiso calc R 1 H
C6 0.1467(4) -0.1071(3) 0.1287(2) 0.0531(6) Uani d . 1 C
C8 0.1393(4) -0.3029(4) -0.0525(2) 0.0586(7) Uani d . 1 C
C13 0.3201(4) 0.3139(4) 0.5321(3) 0.0621(7) Uani d . 1 C
H13 0.3676 0.4337 0.5696 0.075 Uiso calc R 1 H
C5 0.3414(4) -0.0725(4) 0.1681(3) 0.0615(7) Uani d . 1 C
H5 0.4100 0.0061 0.2422 0.074 Uiso calc R 1 H
C3 0.3350(5) -0.2681(4) -0.0125(3) 0.0632(7) Uani d . 1 C
C4 0.4331(5) -0.1523(4) 0.0997(3) 0.0674(8) Uani d . 1 C
H4 0.5624 -0.1291 0.1284 0.081 Uiso calc R 1 H
C2 0.4323(6) -0.3508(5) -0.0842(3) 0.0835(10) Uani d . 1 C
N2 0.5123(7) -0.4143(6) -0.1409(4) 0.1195(13) Uani d . 1 N

loop_
_atom_site_aniso_label
_atom_site_aniso_U_11
_atom_site_aniso_U_22
_atom_site_aniso_U_33
_atom_site_aniso_U_12
_atom_site_aniso_U_13
_atom_site_aniso_U_23
C15 0.076(2) 0.0599(16) 0.0653(18) 0.0337(15) 0.0116(15) 0.0157(13)
O1 0.0702(12) 0.0548(10) 0.0474(10) 0.0237(9) -0.0020(9) 0.0084(8)
N1 0.129(3) 0.0753(18) 0.0602(17) 0.0328(18) -0.0084(17) -0.0043(14)
C10 0.0489(14) 0.0496(13) 0.0455(13) 0.0192(11) 0.0054(11) 0.0040(10)
C11 0.0457(13) 0.0513(14) 0.0454(13) 0.0183(11) 0.0082(11) 0.0070(10)
S1 0.0678(5) 0.0949(6) 0.0481(4) 0.0449(4) 0.0025(3) 0.0123(4)
C1 0.089(2) 0.0597(17) 0.0505(16) 0.0258(16) 0.0025(15) 0.0073(13)
C9 0.0519(15) 0.0616(15) 0.0425(13) 0.0250(12) 0.0079(11) 0.0088(11)
C7 0.0574(16) 0.0658(16) 0.0453(14) 0.0214(14) -0.0025(12) 0.0132(12)
C12 0.0564(16) 0.0556(15) 0.0483(14) 0.0174(12) 0.0077(12) 0.0027(12)
C14 0.0630(17) 0.0547(15) 0.0667(17) 0.0266(13) 0.0153(14) 0.0201(13)
C6 0.0581(16) 0.0569(14) 0.0419(13) 0.0219(12) 0.0056(11) 0.0164(11)
C8 0.0699(18) 0.0557(15) 0.0439(13) 0.0222(13) 0.0051(13) 0.0131(11)
C13 0.0646(18) 0.0465(14) 0.0629(17) 0.0169(13) 0.0102(14) 0.0037(12)
C5 0.0561(16) 0.0734(18) 0.0475(14) 0.0241(14) 0.0030(12) 0.0112(13)
C3 0.073(2) 0.0682(18) 0.0492(15) 0.0311(15) 0.0133(14) 0.0148(13)
C4 0.0596(18) 0.087(2) 0.0516(16) 0.0314(16) 0.0075(13) 0.0125(14)
C2 0.096(3) 0.096(3) 0.062(2) 0.050(2) 0.0145(19) 0.0098(17)
N2 0.131(3) 0.137(3) 0.097(3) 0.078(3) 0.031(2) -0.001(2)

loop_
_atom_type_symbol
_atom_type_description
_atom_type_scat_dispersion_real
_atom_type_scat_dispersion_imag
_atom_type_scat_source
C C 0.0033 0.0016 'International Tables Vol C Tables 4.2.6.8 and 6.1.1.4'
H H 0.0000 0.0000 'International Tables Vol C Tables 4.2.6.8 and 6.1.1.4'
N N 0.0061 0.0033 'International Tables Vol C Tables 4.2.6.8 and 6.1.1.4'
O O 0.0106 0.0060 'International Tables Vol C Tables 4.2.6.8 and 6.1.1.4'
S S 0.1246 0.1234 'International Tables Vol C Tables 4.2.6.8 and 6.1.1.4'

loop_
_geom_angle_atom_site_label_1
_geom_angle_atom_site_label_2
_geom_angle_atom_site_label_3
_geom_angle
_geom_angle_publ_flag
O1 C15 H15A 109.5 ?
O1 C15 H15B 109.5 ?
H15A C15 H15B 109.5 ?
O1 C15 H15C 109.5 ?
H15A C15 H15C 109.5 ?
H15B C15 H15C 109.5 ?
C11 O1 C15 118.1(2) y
C11 C10 C9 118.9(2) ?
C11 C10 H10 120.5 ?
C9 C10 H10 120.5 ?
O1 C11 C10 124.2(2) ?
O1 C11 C12 116.1(2) ?
C10 C11 C12 119.6(2) ?
C6 S1 C9 104.59(13) y
N1 C1 C8 179.7(5) ?
C14 C9 C10 121.3(2) ?
C14 C9 S1 118.5(2) ?
C10 C9 S1 120.0(2) ?
C8 C7 C6 120.1(3) ?
C8 C7 H7 119.9 ?
C6 C7 H7 119.9 ?
C13 C12 C11 120.4(3) ?
C13 C12 H12 119.8 ?
C11 C12 H12 119.8 ?
C13 C14 C9 118.5(3) ?
C13 C14 H14 120.8 ?
C9 C14 H14 120.8 ?
C5 C6 C7 118.8(3) ?
C5 C6 S1 124.0(2) ?
C7 C6 S1 117.2(2) ?
C7 C8 C3 121.0(3) ?
C7 C8 C1 119.3(3) ?
C3 C8 C1 119.7(3) ?
C12 C13 C14 121.3(3) ?
C12 C13 H13 119.4 ?
C14 C13 H13 119.4 ?
C4 C5 C6 121.0(3) ?
C4 C5 H5 119.5 ?
C6 C5 H5 119.5 ?
C4 C3 C8 118.4(3) ?
C4 C3 C2 120.5(3) ?
C8 C3 C2 121.2(3) ?
C5 C4 C3 120.7(3) ?
C5 C4 H4 119.6 ?
C3 C4 H4 119.6 ?
N2 C2 C3 179.0(5) ?

loop_
_geom_bond_atom_site_label_1
_geom_bond_atom_site_label_2
_geom_bond_distance
_geom_bond_publ_flag
C15 O1 1.426(3) y
C15 H15A 0.9600 ?
C15 H15B 0.9600 ?
C15 H15C 0.9600 ?
O1 C11 1.358(3) y
N1 C1 1.134(4) y
C10 C11 1.384(3) ?
C10 C9 1.389(4) ?
C10 H10 0.9300 ?
C11 C12 1.387(4) ?
S1 C6 1.757(3) y
S1 C9 1.781(3) y
C1 C8 1.439(4) ?
C9 C14 1.383(4) ?
C7 C8 1.375(4) ?
C7 C6 1.397(4) ?
C7 H7 0.9300 ?
C12 C13 1.361(4) ?
C12 H12 0.9300 ?
C14 C13 1.375(4) ?
C14 H14 0.9300 ?
C6 C5 1.393(4) ?
C8 C3 1.401(4) ?
C13 H13 0.9300 ?
C5 C4 1.368(4) ?
C5 H5 0.9300 ?
C3 C4 1.394(4) ?
C3 C2 1.435(5) ?
C4 H4 0.9300 ?
C2 N2 1.144(5) y

loop_
_geom_hbond_atom_site_label_D
_geom_hbond_atom_site_label_H
_geom_hbond_atom_site_label_A
_geom_hbond_site_symmetry_A
_geom_hbond_distance_DH
_geom_hbond_distance_HA
_geom_hbond_distance_DA
_geom_hbond_angle_DHA
C10 H10 N1 2_545 0.93 2.62 3.534(4) 167
C5 H5 O1 2_656 0.93 2.44 3.191(3) 138

loop_
_geom_torsion_atom_site_label_1
_geom_torsion_atom_site_label_2
_geom_torsion_atom_site_label_3
_geom_torsion_atom_site_label_4
_geom_torsion
_geom_torsion_publ_flag
C15 O1 C11 C10 7.2(4) y
C15 O1 C11 C12 -175.4(3) y
C9 C10 C11 O1 178.6(2) ?
C9 C10 C11 C12 1.3(4) ?
C11 C10 C9 C14 0.1(4) ?
C11 C10 C9 S1 -174.2(2) ?
C6 S1 C9 C14 121.1(2) ?
C6 S1 C9 C10 -64.5(3) ?
O1 C11 C12 C13 -178.8(3) ?
C10 C11 C12 C13 -1.2(4) ?
C10 C9 C14 C13 -1.4(4) ?
S1 C9 C14 C13 172.9(2) ?
C8 C7 C6 C5 0.7(4) ?
C8 C7 C6 S1 179.1(2) ?
C9 S1 C6 C5 -18.3(3) ?
C9 S1 C6 C7 163.4(2) ?
C6 C7 C8 C3 -0.6(4) ?
C6 C7 C8 C1 178.8(3) ?
N1 C1 C8 C7 13E1(10) ?
N1 C1 C8 C3 -5E1(10) ?
C11 C12 C13 C14 -0.2(5) ?
C9 C14 C13 C12 1.5(4) ?
C7 C6 C5 C4 -1.0(4) ?
S1 C6 C5 C4 -179.3(2) ?
C7 C8 C3 C4 0.8(4) ?
C1 C8 C3 C4 -178.6(3) ?
C7 C8 C3 C2 -180.0(3) ?
C1 C8 C3 C2 0.7(4) ?
C6 C5 C4 C3 1.2(5) ?
C8 C3 C4 C5 -1.1(5) ?
C2 C3 C4 C5 179.7(3) ?
C4 C3 C2 N2 -5E1(2) ?
C8 C3 C2 N2 14E1(2) ?

loop_
_cod_related_entry_id
_cod_related_entry_database
_cod_related_entry_code
1 ChemSpider 21130492
